data_4037187
loop_
_publ_author_name
'Li, Zhenmin'
'Zhou, Xiaorong'
'Lu, Ping'
'Wang, Yanguang'

_publ_section_title
;
 Preparation of 3-Aryl-2-aminoindoles via Rhodium-Catalyzed Coupling
 Reaction between 2-Arylpyridines and 3-Diazoindolin-2-imines.
;
_journal_issue 19
_journal_name_full 'The Journal of organic chemistry'
_journal_page_first 9433
_journal_page_last 9437
_journal_paper_doi 10.1021/acs.joc.6b01678
_journal_volume 81
_journal_year 2016
_chemical_formula_moiety 'C28 H22 F3 N3 O2 S'
_chemical_formula_sum 'C28 H22 F3 N3 O2 S'
_chemical_formula_weight 521.55
_space_group_crystal_system triclinic
_space_group_IT_number 2
_space_group_name_Hall '-P 1'
_space_group_name_H-M_alt 'P -1'
_atom_sites_solution_hydrogens geom
_atom_sites_solution_primary direct
_atom_sites_solution_secondary difmap
_audit_creation_date 2016-04-22
_audit_creation_method
;
Olex2 1.2
(compiled 2014.03.20 svn.r2914 for OlexSys, GUI svn.r4816)
;
_cell_angle_alpha 90.495(6)
_cell_angle_beta 109.012(6)
_cell_angle_gamma 99.530(5)
_cell_formula_units_Z 2
_cell_length_a 8.6878(5)
_cell_length_b 11.5528(7)
_cell_length_c 13.1521(10)
_cell_measurement_reflns_used 2860
_cell_measurement_temperature 170
_cell_measurement_theta_max 29.5418
_cell_measurement_theta_min 3.2688
_cell_volume 1228.05(15)
_computing_cell_refinement
;
CrysAlisPro, Agilent Technologies,
Version 1.171.35.11 (release 16-05-2011 CrysAlis171 .NET)
(compiled May 16 2011,17:55:39)
;
_computing_data_collection
;
CrysAlisPro, Agilent Technologies,
Version 1.171.35.11 (release 16-05-2011 CrysAlis171 .NET)
(compiled May 16 2011,17:55:39)
;
_computing_data_reduction
;
CrysAlisPro, Agilent Technologies,
Version 1.171.35.11 (release 16-05-2011 CrysAlis171 .NET)
(compiled May 16 2011,17:55:39)
;
_computing_molecular_graphics 'Olex2 (Dolomanov et al., 2009)'
_computing_publication_material 'Olex2 (Dolomanov et al., 2009)'
_computing_structure_refinement 'ShelXL (Sheldrick, 2008)'
_computing_structure_solution 'ShelXS (Sheldrick, 2008)'
_diffrn_ambient_temperature 170
_diffrn_detector_area_resol_mean 10.3592
_diffrn_measured_fraction_theta_full 0.998
_diffrn_measured_fraction_theta_max 0.998
_diffrn_measurement_device_type 'Xcalibur, Atlas, Gemini ultra'
_diffrn_measurement_method '\w scans'
_diffrn_orient_matrix_UB_11 0.0089885000
_diffrn_orient_matrix_UB_12 -0.0052301000
_diffrn_orient_matrix_UB_13 -0.0514601000
_diffrn_orient_matrix_UB_21 -0.0831113000
_diffrn_orient_matrix_UB_22 -0.0298266000
_diffrn_orient_matrix_UB_23 -0.0216218000
_diffrn_orient_matrix_UB_31 -0.0267019000
_diffrn_orient_matrix_UB_32 0.0545554000
_diffrn_orient_matrix_UB_33 -0.0123661000
_diffrn_radiation_monochromator graphite
_diffrn_radiation_type MoK\a
_diffrn_radiation_wavelength 0.71073
_diffrn_reflns_av_R_equivalents 0.0287
_diffrn_reflns_av_unetI/netI 0.0512
_diffrn_reflns_limit_h_max 10
_diffrn_reflns_limit_h_min -10
_diffrn_reflns_limit_k_max 13
_diffrn_reflns_limit_k_min -13
_diffrn_reflns_limit_l_max 12
_diffrn_reflns_limit_l_min -15
_diffrn_reflns_number 7861
_diffrn_reflns_theta_full 25.35
_diffrn_reflns_theta_max 25.35
_diffrn_reflns_theta_min 3.28
_diffrn_source 'Enhance (Mo) X-ray Source'
_exptl_absorpt_coefficient_mu 0.187
_exptl_absorpt_correction_T_max 1.00000
_exptl_absorpt_correction_T_min 0.91095
_exptl_absorpt_correction_type multi-scan
_exptl_absorpt_process_details
;
CrysAlisPro, Agilent Technologies,
Version 1.171.35.11 (release 16-05-2011 CrysAlis171 .NET)
(compiled May 16 2011,17:55:39)
Empirical absorption correction using spherical harmonics,
 implemented in SCALE3 ABSPACK scaling algorithm.
;
_exptl_crystal_colour colourless
_exptl_crystal_colour_primary colourless
_exptl_crystal_density_diffrn 1.410
_exptl_crystal_density_method 'not measured'
_exptl_crystal_description block
_exptl_crystal_F_000 540
_exptl_crystal_size_max 0.43
_exptl_crystal_size_mid 0.4
_exptl_crystal_size_min 0.36
_refine_diff_density_max 0.725
_refine_diff_density_min -0.493
_refine_diff_density_rms 0.064
_refine_ls_extinction_method none
_refine_ls_goodness_of_fit_ref 1.043
_refine_ls_hydrogen_treatment mixed
_refine_ls_matrix_type full
_refine_ls_number_parameters 340
_refine_ls_number_reflns 4481
_refine_ls_number_restraints 0
_refine_ls_restrained_S_all 1.043
_refine_ls_R_factor_all 0.0697
_refine_ls_R_factor_gt 0.0548
_refine_ls_shift/su_max 0.000
_refine_ls_shift/su_mean 0.000
_refine_ls_structure_factor_coef Fsqd
_refine_ls_weighting_details 'calc w=1/[\s^2^(Fo^2^)+(0.0595P)^2^+1.0084P] where P=(Fo^2^+2Fc^2^)/3'
_refine_ls_weighting_scheme calc
_refine_ls_wR_factor_gt 0.1310
_refine_ls_wR_factor_ref 0.1448
_reflns_number_gt 3594
_reflns_number_total 4481
_reflns_threshold_expression >2sigma(I)
_cod_data_source_file jo6b01678_si_002.cif
_cod_data_source_block 160421_lzm9366_1
_cod_original_cell_volume 1228.04(14)
_cod_database_code 4037187
_chemical_oxdiff_formula 'c10 h10 n2 o8 s1 f6'
_reflns_odcompleteness_completeness 99.64
_reflns_odcompleteness_iscentric 1
_reflns_odcompleteness_theta 26.32
_olex2_refinement_description
;
1. Fixed Uiso
 At 1.2 times of:
  All C(H) groups
 At 1.5 times of:
  All C(H,H,H) groups
2.a Aromatic/amide H refined with riding coordinates:
 C2(H2A), C3(H3), C4(H4), C5(H5), C11(H11), C13(H13), C14(H14), C17(H17),
 C18(H18), C19(H19), C20(H20), C23(H23), C24(H24), C26(H26), C27(H27)
2.b Idealised Me refined as rotating group:
 C9(H9A,H9B,H9C), C28(H28A,H28B,H28C)
;

loop_
_space_group_symop_id
_space_group_symop_operation_xyz
1 'x, y, z'
2 '-x, -y, -z'

loop_
_atom_site_label
_atom_site_type_symbol
_atom_site_fract_x
_atom_site_fract_y
_atom_site_fract_z
_atom_site_U_iso_or_equiv
_atom_site_adp_type
_atom_site_occupancy
_atom_site_calc_flag
_atom_site_refinement_flags_posn
S1 S 0.45586(7) 0.93082(5) 0.15441(5) 0.02335(19) Uani 1 d .
F1 F 0.8167(6) 0.4003(3) 0.4398(3) 0.1596(18) Uani 1 d .
F2 F 0.5708(5) 0.3981(4) 0.3908(2) 0.1627(19) Uani 1 d .
F3 F 0.7301(5) 0.5291(2) 0.4990(2) 0.1380(15) Uani 1 d .
O1 O 0.4809(2) 1.00629(16) 0.24688(14) 0.0300(4) Uani 1 d .
O2 O 0.3503(2) 0.95626(16) 0.05065(14) 0.0293(4) Uani 1 d .
N1 N 0.8718(2) 1.05079(18) 0.26209(17) 0.0268(5) Uani 1 d .
N2 N 0.6317(2) 0.92632(19) 0.13645(17) 0.0236(5) Uani 1 d .
H2 H 0.631(4) 0.944(3) 0.071(3) 0.047(9) Uiso 1 d .
N3 N 0.6470(3) 0.71711(19) -0.03748(17) 0.0289(5) Uani 1 d .
C1 C 1.0117(3) 1.0363(2) 0.3447(2) 0.0281(6) Uani 1 d .
C2 C 1.1423(3) 1.1210(3) 0.4091(2) 0.0397(7) Uani 1 d .
H2A H 1.1436 1.2026 0.4001 0.048 Uiso 1 calc R
C3 C 1.2689(4) 1.0814(3) 0.4859(2) 0.0485(9) Uani 1 d .
H3 H 1.3596 1.1369 0.5306 0.058 Uiso 1 calc R
C4 C 1.2675(3) 0.9623(3) 0.4997(2) 0.0452(8) Uani 1 d .
H4 H 1.3569 0.9382 0.5538 0.054 Uiso 1 calc R
C5 C 1.1392(3) 0.8783(3) 0.4366(2) 0.0355(7) Uani 1 d .
H5 H 1.1393 0.7971 0.4471 0.043 Uiso 1 calc R
C6 C 1.0084(3) 0.9152(2) 0.35657(19) 0.0262(6) Uani 1 d .
C7 C 0.8606(3) 0.8547(2) 0.27552(19) 0.0239(5) Uani 1 d .
C8 C 0.7819(3) 0.9407(2) 0.22235(19) 0.0233(5) Uani 1 d .
C9 C 0.8218(4) 1.1631(2) 0.2321(2) 0.0376(7) Uani 1 d .
H9A H 0.7303 1.1519 0.1635 0.056 Uiso 1 calc GR
H9B H 0.9156 1.2181 0.2245 0.056 Uiso 1 calc GR
H9C H 0.7858 1.1950 0.2881 0.056 Uiso 1 calc GR
C10 C 0.8022(3) 0.7273(2) 0.2531(2) 0.0251(5) Uani 1 d .
C11 C 0.7879(3) 0.6594(2) 0.3380(2) 0.0324(6) Uani 1 d .
H11 H 0.8231 0.6955 0.4089 0.039 Uiso 1 calc R
C12 C 0.7232(3) 0.5402(2) 0.3204(2) 0.0354(7) Uani 1 d .
C13 C 0.6697(3) 0.4866(2) 0.2171(2) 0.0356(7) Uani 1 d .
H13 H 0.6235 0.4052 0.2045 0.043 Uiso 1 calc R
C14 C 0.6843(3) 0.5526(2) 0.1329(2) 0.0307(6) Uani 1 d .
H14 H 0.6465 0.5159 0.0621 0.037 Uiso 1 calc R
C15 C 0.7531(3) 0.6716(2) 0.1491(2) 0.0248(5) Uani 1 d .
C16 C 0.7766(3) 0.7339(2) 0.0549(2) 0.0246(5) Uani 1 d .
C17 C 0.9292(3) 0.7996(2) 0.0612(2) 0.0298(6) Uani 1 d .
H17 H 1.0192 0.8089 0.1270 0.036 Uiso 1 calc R
C18 C 0.9488(3) 0.8511(2) -0.0290(2) 0.0332(6) Uani 1 d .
H18 H 1.0525 0.8955 -0.0263 0.040 Uiso 1 calc R
C19 C 0.8156(3) 0.8369(2) -0.1230(2) 0.0316(6) Uani 1 d .
H19 H 0.8245 0.8725 -0.1862 0.038 Uiso 1 calc R
C20 C 0.6689(3) 0.7697(2) -0.1228(2) 0.0297(6) Uani 1 d .
H20 H 0.5773 0.7602 -0.1878 0.036 Uiso 1 calc R
C21 C 0.7089(5) 0.4690(3) 0.4113(3) 0.0557(9) Uani 1 d .
C22 C 0.3755(3) 0.7880(2) 0.1793(2) 0.0251(5) Uani 1 d .
C23 C 0.3374(4) 0.6973(3) 0.1011(2) 0.0393(7) Uani 1 d .
H23 H 0.3663 0.7092 0.0378 0.047 Uiso 1 calc R
C24 C 0.2564(4) 0.5892(3) 0.1166(3) 0.0462(8) Uani 1 d .
H24 H 0.2295 0.5267 0.0629 0.055 Uiso 1 calc R
C25 C 0.2133(3) 0.5692(2) 0.2083(3) 0.0376(7) Uani 1 d .
C26 C 0.2558(4) 0.6618(3) 0.2858(2) 0.0387(7) Uani 1 d .
H26 H 0.2294 0.6496 0.3499 0.046 Uiso 1 calc R
C27 C 0.3358(3) 0.7712(2) 0.2719(2) 0.0321(6) Uani 1 d .
H27 H 0.3628 0.8339 0.3255 0.039 Uiso 1 calc R
C28 C 0.1223(4) 0.4513(3) 0.2231(3) 0.0559(9) Uani 1 d .
H28A H 0.2020 0.4042 0.2650 0.084 Uiso 1 calc GR
H28B H 0.0599 0.4104 0.1525 0.084 Uiso 1 calc GR
H28C H 0.0458 0.4625 0.2616 0.084 Uiso 1 calc GR

loop_
_atom_site_aniso_label
_atom_site_aniso_U_11
_atom_site_aniso_U_22
_atom_site_aniso_U_33
_atom_site_aniso_U_23
_atom_site_aniso_U_13
_atom_site_aniso_U_12
S1 0.0214(3) 0.0272(4) 0.0202(3) 0.0024(3) 0.0051(2) 0.0047(3)
F1 0.239(4) 0.165(3) 0.150(3) 0.128(3) 0.115(3) 0.132(3)
F2 0.170(3) 0.184(4) 0.079(2) 0.052(2) 0.027(2) -0.095(3)
F3 0.304(5) 0.0648(17) 0.0560(16) 0.0161(14) 0.091(2) -0.002(2)
O1 0.0321(10) 0.0308(10) 0.0266(10) -0.0029(8) 0.0095(8) 0.0056(8)
O2 0.0230(9) 0.0372(11) 0.0251(10) 0.0079(8) 0.0039(7) 0.0066(8)
N1 0.0247(11) 0.0268(12) 0.0256(11) -0.0009(9) 0.0068(9) -0.0008(9)
N2 0.0201(10) 0.0312(12) 0.0173(11) 0.0032(9) 0.0033(8) 0.0041(9)
N3 0.0262(11) 0.0330(12) 0.0226(11) -0.0016(10) 0.0047(9) -0.0009(9)
C1 0.0227(12) 0.0378(15) 0.0222(13) -0.0056(11) 0.0084(10) -0.0001(11)
C2 0.0309(15) 0.0474(18) 0.0346(16) -0.0153(14) 0.0103(12) -0.0081(13)
C3 0.0267(15) 0.072(2) 0.0353(17) -0.0226(16) 0.0040(13) -0.0085(15)
C4 0.0237(14) 0.080(3) 0.0255(15) -0.0100(15) -0.0013(12) 0.0115(15)
C5 0.0293(14) 0.0530(19) 0.0238(14) -0.0019(13) 0.0058(11) 0.0129(13)
C6 0.0202(12) 0.0399(15) 0.0172(12) -0.0043(11) 0.0046(10) 0.0055(11)
C7 0.0225(12) 0.0308(14) 0.0173(12) -0.0019(10) 0.0056(10) 0.0043(11)
C8 0.0208(12) 0.0271(13) 0.0203(12) -0.0011(10) 0.0063(10) 0.0005(10)
C9 0.0410(16) 0.0272(15) 0.0443(18) 0.0004(13) 0.0159(14) 0.0018(12)
C10 0.0224(12) 0.0285(14) 0.0238(13) 0.0029(11) 0.0055(10) 0.0076(11)
C11 0.0355(15) 0.0366(16) 0.0244(14) 0.0032(12) 0.0070(11) 0.0100(12)
C12 0.0411(16) 0.0342(16) 0.0326(16) 0.0071(13) 0.0139(13) 0.0078(13)
C13 0.0389(15) 0.0282(15) 0.0377(16) 0.0018(13) 0.0123(13) 0.0006(12)
C14 0.0308(14) 0.0318(15) 0.0261(14) -0.0040(12) 0.0065(11) 0.0023(12)
C15 0.0191(12) 0.0270(13) 0.0253(13) -0.0007(11) 0.0037(10) 0.0035(10)
C16 0.0235(12) 0.0263(13) 0.0235(13) -0.0028(11) 0.0077(10) 0.0035(10)
C17 0.0232(13) 0.0365(15) 0.0279(14) -0.0029(12) 0.0072(11) 0.0033(11)
C18 0.0268(13) 0.0345(15) 0.0378(16) -0.0010(13) 0.0132(12) -0.0014(12)
C19 0.0377(15) 0.0304(15) 0.0304(15) 0.0024(12) 0.0167(12) 0.0051(12)
C20 0.0308(14) 0.0337(15) 0.0206(13) 0.0015(11) 0.0044(11) 0.0032(12)
C21 0.087(3) 0.0371(19) 0.042(2) 0.0129(16) 0.0219(19) 0.0046(19)
C22 0.0210(12) 0.0275(13) 0.0267(14) 0.0014(11) 0.0075(10) 0.0049(10)
C23 0.0479(17) 0.0383(17) 0.0399(17) -0.0018(13) 0.0292(14) 0.0009(14)
C24 0.059(2) 0.0335(16) 0.055(2) -0.0110(15) 0.0369(17) -0.0040(14)
C25 0.0362(15) 0.0310(15) 0.0541(19) 0.0081(14) 0.0253(14) 0.0080(12)
C26 0.0476(17) 0.0402(17) 0.0342(16) 0.0105(14) 0.0214(14) 0.0078(14)
C27 0.0354(14) 0.0363(16) 0.0239(14) 0.0041(12) 0.0090(11) 0.0056(12)
C28 0.066(2) 0.0345(18) 0.080(3) 0.0084(18) 0.045(2) 0.0034(16)

loop_
_atom_type_symbol
_atom_type_description
_atom_type_scat_dispersion_real
_atom_type_scat_dispersion_imag
_atom_type_scat_source
C C 0.0033 0.0016 'International Tables Vol C Tables 4.2.6.8 and 6.1.1.4'
H H 0.0000 0.0000 'International Tables Vol C Tables 4.2.6.8 and 6.1.1.4'
F F 0.0171 0.0103 'International Tables Vol C Tables 4.2.6.8 and 6.1.1.4'
N N 0.0061 0.0033 'International Tables Vol C Tables 4.2.6.8 and 6.1.1.4'
O O 0.0106 0.0060 'International Tables Vol C Tables 4.2.6.8 and 6.1.1.4'
S S 0.1246 0.1234 'International Tables Vol C Tables 4.2.6.8 and 6.1.1.4'

loop_
_geom_angle_atom_site_label_1
_geom_angle_atom_site_label_2
_geom_angle_atom_site_label_3
_geom_angle
O1 S1 O2 119.62(11)
O1 S1 N2 110.28(11)
O1 S1 C22 107.75(12)
O2 S1 N2 104.01(11)
O2 S1 C22 107.02(11)
N2 S1 C22 107.59(11)
C1 N1 C9 125.0(2)
C8 N1 C1 107.7(2)
C8 N1 C9 126.9(2)
S1 N2 H2 113(2)
C8 N2 S1 122.40(18)
C8 N2 H2 120(2)
C20 N3 C16 117.2(2)
N1 C1 C2 129.6(3)
N1 C1 C6 108.4(2)
C2 C1 C6 122.0(3)
C1 C2 H2A 121.4
C3 C2 C1 117.3(3)
C3 C2 H2A 121.4
C2 C3 H3 119.2
C2 C3 C4 121.6(3)
C4 C3 H3 119.2
C3 C4 H4 119.3
C5 C4 C3 121.4(3)
C5 C4 H4 119.3
C4 C5 H5 120.7
C4 C5 C6 118.7(3)
C6 C5 H5 120.7
C1 C6 C7 107.0(2)
C5 C6 C1 118.9(2)
C5 C6 C7 134.1(3)
C6 C7 C10 128.2(2)
C8 C7 C6 105.8(2)
C8 C7 C10 126.0(2)
N1 C8 N2 121.3(2)
C7 C8 N1 111.1(2)
C7 C8 N2 127.6(2)
N1 C9 H9A 109.5
N1 C9 H9B 109.5
N1 C9 H9C 109.5
H9A C9 H9B 109.5
H9A C9 H9C 109.5
H9B C9 H9C 109.5
C11 C10 C7 118.4(2)
C11 C10 C15 118.6(2)
C15 C10 C7 122.9(2)
C10 C11 H11 119.5
C12 C11 C10 121.0(3)
C12 C11 H11 119.5
C11 C12 C13 120.1(3)
C11 C12 C21 120.5(3)
C13 C12 C21 119.4(3)
C12 C13 H13 120.3
C14 C13 C12 119.3(3)
C14 C13 H13 120.3
C13 C14 H14 119.2
C13 C14 C15 121.6(3)
C15 C14 H14 119.2
C10 C15 C16 122.8(2)
C14 C15 C10 119.3(2)
C14 C15 C16 117.9(2)
N3 C16 C15 116.9(2)
N3 C16 C17 122.0(2)
C17 C16 C15 121.0(2)
C16 C17 H17 120.3
C18 C17 C16 119.4(2)
C18 C17 H17 120.3
C17 C18 H18 120.6
C19 C18 C17 118.9(2)
C19 C18 H18 120.6
C18 C19 H19 120.9
C18 C19 C20 118.1(2)
C20 C19 H19 120.9
N3 C20 C19 124.4(2)
N3 C20 H20 117.8
C19 C20 H20 117.8
F1 C21 C12 113.2(3)
F2 C21 F1 103.1(4)
F2 C21 F3 106.3(4)
F2 C21 C12 114.3(3)
F3 C21 F1 103.9(4)
F3 C21 C12 114.8(3)
C23 C22 S1 119.7(2)
C27 C22 S1 119.0(2)
C27 C22 C23 121.0(2)
C22 C23 H23 120.6
C24 C23 C22 118.8(3)
C24 C23 H23 120.6
C23 C24 H24 119.1
C23 C24 C25 121.8(3)
C25 C24 H24 119.1
C24 C25 C26 117.7(3)
C24 C25 C28 121.2(3)
C26 C25 C28 121.1(3)
C25 C26 H26 119.2
C27 C26 C25 121.6(3)
C27 C26 H26 119.2
C22 C27 C26 119.0(3)
C22 C27 H27 120.5
C26 C27 H27 120.5
C25 C28 H28A 109.5
C25 C28 H28B 109.5
C25 C28 H28C 109.5
H28A C28 H28B 109.5
H28A C28 H28C 109.5
H28B C28 H28C 109.5

loop_
_geom_bond_atom_site_label_1
_geom_bond_atom_site_label_2
_geom_bond_distance
S1 O1 1.4259(19)
S1 O2 1.4390(17)
S1 N2 1.629(2)
S1 C22 1.759(3)
F1 C21 1.292(5)
F2 C21 1.281(4)
F3 C21 1.284(4)
N1 C1 1.377(3)
N1 C8 1.376(3)
N1 C9 1.453(3)
N2 H2 0.88(3)
N2 C8 1.403(3)
N3 C16 1.346(3)
N3 C20 1.333(3)
C1 C2 1.398(4)
C1 C6 1.406(4)
C2 H2A 0.9500
C2 C3 1.375(4)
C3 H3 0.9500
C3 C4 1.387(5)
C4 H4 0.9500
C4 C5 1.377(4)
C5 H5 0.9500
C5 C6 1.403(3)
C6 C7 1.440(3)
C7 C8 1.368(3)
C7 C10 1.469(4)
C9 H9A 0.9800
C9 H9B 0.9800
C9 H9C 0.9800
C10 C11 1.397(4)
C10 C15 1.407(4)
C11 H11 0.9500
C11 C12 1.385(4)
C12 C13 1.387(4)
C12 C21 1.484(4)
C13 H13 0.9500
C13 C14 1.377(4)
C14 H14 0.9500
C14 C15 1.390(4)
C15 C16 1.493(4)
C16 C17 1.391(4)
C17 H17 0.9500
C17 C18 1.378(4)
C18 H18 0.9500
C18 C19 1.377(4)
C19 H19 0.9500
C19 C20 1.379(4)
C20 H20 0.9500
C22 C23 1.382(4)
C22 C27 1.378(4)
C23 H23 0.9500
C23 C24 1.380(4)
C24 H24 0.9500
C24 C25 1.386(4)
C25 C26 1.387(4)
C25 C28 1.505(4)
C26 H26 0.9500
C26 C27 1.382(4)
C27 H27 0.9500
C28 H28A 0.9800
C28 H28B 0.9800
C28 H28C 0.9800

loop_
_geom_torsion_atom_site_label_1
_geom_torsion_atom_site_label_2
_geom_torsion_atom_site_label_3
_geom_torsion_atom_site_label_4
_geom_torsion
S1 N2 C8 N1 -85.3(3)
S1 N2 C8 C7 96.3(3)
S1 C22 C23 C24 -172.4(2)
S1 C22 C27 C26 172.9(2)
O1 S1 N2 C8 30.0(2)
O1 S1 C22 C23 179.0(2)
O1 S1 C22 C27 5.8(2)
O2 S1 N2 C8 159.39(19)
O2 S1 C22 C23 49.2(2)
O2 S1 C22 C27 -124.1(2)
N1 C1 C2 C3 -179.3(3)
N1 C1 C6 C5 -179.9(2)
N1 C1 C6 C7 1.1(3)
N2 S1 C22 C23 -62.1(2)
N2 S1 C22 C27 124.7(2)
N3 C16 C17 C18 1.1(4)
C1 N1 C8 N2 -179.7(2)
C1 N1 C8 C7 -1.0(3)
C1 C2 C3 C4 -0.3(4)
C1 C6 C7 C8 -1.7(3)
C1 C6 C7 C10 178.7(2)
C2 C1 C6 C5 0.9(4)
C2 C1 C6 C7 -178.0(2)
C2 C3 C4 C5 0.3(5)
C3 C4 C5 C6 0.4(4)
C4 C5 C6 C1 -0.9(4)
C4 C5 C6 C7 177.7(3)
C5 C6 C7 C8 179.6(3)
C5 C6 C7 C10 0.0(5)
C6 C1 C2 C3 -0.3(4)
C6 C7 C8 N1 1.7(3)
C6 C7 C8 N2 -179.8(2)
C6 C7 C10 C11 53.2(4)
C6 C7 C10 C15 -129.7(3)
C7 C10 C11 C12 175.7(2)
C7 C10 C15 C14 -173.8(2)
C7 C10 C15 C16 8.3(4)
C8 N1 C1 C2 179.0(3)
C8 N1 C1 C6 -0.1(3)
C8 C7 C10 C11 -126.2(3)
C8 C7 C10 C15 50.8(4)
C9 N1 C1 C2 -7.4(4)
C9 N1 C1 C6 173.6(2)
C9 N1 C8 N2 6.8(4)
C9 N1 C8 C7 -174.6(2)
C10 C7 C8 N1 -178.7(2)
C10 C7 C8 N2 -0.2(4)
C10 C11 C12 C13 -0.7(4)
C10 C11 C12 C21 179.9(3)
C10 C15 C16 N3 -134.1(2)
C10 C15 C16 C17 50.0(4)
C11 C10 C15 C14 3.2(3)
C11 C10 C15 C16 -174.7(2)
C11 C12 C13 C14 1.1(4)
C11 C12 C21 F1 -106.5(4)
C11 C12 C21 F2 135.8(4)
C11 C12 C21 F3 12.6(5)
C12 C13 C14 C15 0.7(4)
C13 C12 C21 F1 74.1(5)
C13 C12 C21 F2 -43.6(5)
C13 C12 C21 F3 -166.9(4)
C13 C14 C15 C10 -2.9(4)
C13 C14 C15 C16 175.1(2)
C14 C15 C16 N3 48.0(3)
C14 C15 C16 C17 -127.9(3)
C15 C10 C11 C12 -1.5(4)
C15 C16 C17 C18 176.8(2)
C16 N3 C20 C19 1.7(4)
C16 C17 C18 C19 0.7(4)
C17 C18 C19 C20 -1.2(4)
C18 C19 C20 N3 0.0(4)
C20 N3 C16 C15 -178.1(2)
C20 N3 C16 C17 -2.2(4)
C21 C12 C13 C14 -179.5(3)
C22 S1 N2 C8 -87.3(2)
C22 C23 C24 C25 -0.3(5)
C23 C22 C27 C26 -0.3(4)
C23 C24 C25 C26 -0.7(5)
C23 C24 C25 C28 178.9(3)
C24 C25 C26 C27 1.2(4)
C25 C26 C27 C22 -0.7(4)
C27 C22 C23 C24 0.8(4)
C28 C25 C26 C27 -178.4(3)
